data_7210574
loop_
_publ_author_name
'Yang, Pan'
'Wu, Xiang Xia'
'Huo, Jian Zhong'
'Ding, Bin'
'Wang, Ying'
'Wang, XiuGuang'

_publ_section_title
;
 Hydrothermal synthesis and characterization of a series of luminescent
 Zn(ii) and Cd(ii) coordination polymers with the new versatile
 multidentate ligand 1,3-di-(1,2,4-triazol-4-yl)benzene
;
_journal_issue 40
_journal_name_full CrystEngComm
_journal_page_first 8097
_journal_paper_doi 10.1039/c3ce40946e
_journal_volume 15
_journal_year 2013
_chemical_formula_sum 'C60 H48 Cd3 N36'
_chemical_formula_weight 1610.58
_chemical_name_systematic
; 
 ? 
;
_space_group_IT_number 166
_symmetry_cell_setting trigonal
_symmetry_space_group_name_Hall '-R 3 2"'
_symmetry_space_group_name_H-M 'R -3 m :H'
_atom_sites_solution_hydrogens geom
_atom_sites_solution_primary direct
_atom_sites_solution_secondary difmap
_audit_creation_method SHELXL-97
_cell_angle_alpha 90.00
_cell_angle_beta 90.00
_cell_angle_gamma 120.00
_cell_formula_units_Z 3
_cell_length_a 20.5262(16)
_cell_length_b 20.5262(16)
_cell_length_c 20.152(3)
_cell_measurement_reflns_used 2557
_cell_measurement_temperature 173(2)
_cell_measurement_theta_max 22.10
_cell_measurement_theta_min 2.32
_cell_volume 7353.0(14)
_computing_cell_refinement 'Bruker SAINT'
_computing_data_collection 'Bruker APEX2'
_computing_data_reduction 'Bruker SAINT'
_computing_molecular_graphics 'Bruker SHELXTL'
_computing_publication_material 'Bruker SHELXTL'
_computing_structure_refinement 'SHELXL-97 (Sheldrick, 1997)'
_computing_structure_solution 'SHELXS-97 (Sheldrick, 1990)'
_diffrn_ambient_temperature 173(2)
_diffrn_measured_fraction_theta_full 0.990
_diffrn_measured_fraction_theta_max 0.990
_diffrn_radiation_monochromator graphite
_diffrn_radiation_source 'fine-focus sealed tube'
_diffrn_radiation_type MoK\a
_diffrn_radiation_wavelength 0.71073
_diffrn_reflns_av_R_equivalents 0.0615
_diffrn_reflns_av_sigmaI/netI 0.0502
_diffrn_reflns_limit_h_max 16
_diffrn_reflns_limit_h_min -24
_diffrn_reflns_limit_k_max 25
_diffrn_reflns_limit_k_min -17
_diffrn_reflns_limit_l_max 24
_diffrn_reflns_limit_l_min -24
_diffrn_reflns_number 9469
_diffrn_reflns_theta_full 26.00
_diffrn_reflns_theta_max 26.00
_diffrn_reflns_theta_min 1.53
_exptl_absorpt_coefficient_mu 0.721
_exptl_absorpt_correction_T_max 0.8692
_exptl_absorpt_correction_T_min 0.8403
_exptl_absorpt_correction_type multi-scan
_exptl_absorpt_process_details SADABS
_exptl_crystal_colour COLORLESS
_exptl_crystal_density_diffrn 1.091
_exptl_crystal_density_meas ?
_exptl_crystal_density_method 'not measured'
_exptl_crystal_description BLOCK
_exptl_crystal_F_000 2969
_exptl_crystal_size_max 0.25
_exptl_crystal_size_mid 0.22
_exptl_crystal_size_min 0.20
_platon_squeeze_details ' ?'
_refine_diff_density_max 0.697
_refine_diff_density_min -0.586
_refine_diff_density_rms 0.093
_refine_ls_extinction_method none
_refine_ls_goodness_of_fit_ref 1.082
_refine_ls_hydrogen_treatment mixed
_refine_ls_matrix_type full
_refine_ls_number_parameters 142
_refine_ls_number_reflns 1756
_refine_ls_number_restraints 120
_refine_ls_restrained_S_all 1.135
_refine_ls_R_factor_all 0.0490
_refine_ls_R_factor_gt 0.0428
_refine_ls_shift/su_max 0.000
_refine_ls_shift/su_mean 0.000
_refine_ls_structure_factor_coef Fsqd
_refine_ls_weighting_details 'calc w=1/[\s^2^(Fo^2^)+(0.0805P)^2^+1.0180P] where P=(Fo^2^+2Fc^2^)/3'
_refine_ls_weighting_scheme calc
_refine_ls_wR_factor_gt 0.1254
_refine_ls_wR_factor_ref 0.1285
_reflns_number_gt 1431
_reflns_number_total 1739
_reflns_threshold_expression >2sigma(I)
_cod_data_source_file c3ce40946e.cif
_cod_data_source_block 7
_cod_depositor_comments
;
The following automatic conversions were performed:

'_exptl_absorpt_correction_type' value 'MULTI-SCAN' changed to
'multi-scan' according to
/home/saulius/struct/CIF-dictionaries/cif_core.dic dictionary named
'cif_core.dic' version 2.4.2 from 2011-04-26.

Automatic conversion script
Id: cif_fix_values 1891 2012-01-12 08:04:46Z andrius 

The following automatic conversions were performed:

'_exptl_crystal_density_meas' value 'NONE' was changed to '?' - the
value is perceived as not measured.

Automatic conversion script
Id: cif_fix_values 3008 2015-01-20 13:52:24Z robertas 
;
_cod_original_cell_volume 7353.0(15)
_cod_original_sg_symbol_H-M 'R -3 m'
_cod_database_code 7210574

loop_
_symmetry_equiv_pos_as_xyz
'x, y, z'
'-y, x-y, z'
'-x+y, -x, z'
'y, x, -z'
'-x, -x+y, -z'
'x-y, -y, -z'
'x+2/3, y+1/3, z+1/3'
'-y+2/3, x-y+1/3, z+1/3'
'-x+y+2/3, -x+1/3, z+1/3'
'y+2/3, x+1/3, -z+1/3'
'-x+2/3, -x+y+1/3, -z+1/3'
'x-y+2/3, -y+1/3, -z+1/3'
'x+1/3, y+2/3, z+2/3'
'-y+1/3, x-y+2/3, z+2/3'
'-x+y+1/3, -x+2/3, z+2/3'
'y+1/3, x+2/3, -z+2/3'
'-x+1/3, -x+y+2/3, -z+2/3'
'x-y+1/3, -y+2/3, -z+2/3'
'-x, -y, -z'
'y, -x+y, -z'
'x-y, x, -z'
'-y, -x, z'
'x, x-y, z'
'-x+y, y, z'
'-x+2/3, -y+1/3, -z+1/3'
'y+2/3, -x+y+1/3, -z+1/3'
'x-y+2/3, x+1/3, -z+1/3'
'-y+2/3, -x+1/3, z+1/3'
'x+2/3, x-y+1/3, z+1/3'
'-x+y+2/3, y+1/3, z+1/3'
'-x+1/3, -y+2/3, -z+2/3'
'y+1/3, -x+y+2/3, -z+2/3'
'x-y+1/3, x+2/3, -z+2/3'
'-y+1/3, -x+2/3, z+2/3'
'x+1/3, x-y+2/3, z+2/3'
'-x+y+1/3, y+2/3, z+2/3'

loop_
_atom_site_label
_atom_site_type_symbol
_atom_site_fract_x
_atom_site_fract_y
_atom_site_fract_z
_atom_site_U_iso_or_equiv
_atom_site_adp_type
_atom_site_occupancy
_atom_site_symmetry_multiplicity
_atom_site_calc_flag
_atom_site_refinement_flags
Cd1 Cd 0.0000 0.0000 0.0000 0.02136(13) Uani 1 12 d S
Cd2 Cd 0.0000 0.0000 0.205423(16) 0.02007(11) Uani 1 6 d S
C1 C 0.1677(5) 0.3015(3) 0.1111(2) 0.089(2) Uani 0.50 1 d PDU
C2 C 0.1775(6) 0.3445(2) 0.0562(2) 0.0702(18) Uani 0.50 1 d PDU
H2A H 0.1466 0.3234 0.0173 0.084 Uiso 0.50 1 d PR
C3 C 0.2293(5) 0.4204(3) 0.0600(2) 0.095(2) Uani 0.50 1 d PDU
C4 C 0.2722(6) 0.4540(4) 0.1167(3) 0.135(3) Uani 0.50 1 d PDU
H4A H 0.3134 0.5051 0.1158 0.162 Uiso 0.50 1 d PR
C5 C 0.2588(7) 0.4082(4) 0.1700(4) 0.155(3) Uani 0.50 1 d PDU
H5A H 0.2815 0.4309 0.2118 0.186 Uiso 0.50 1 d PR
C6 C 0.2031(6) 0.3319(4) 0.1678(3) 0.143(3) Uani 0.50 1 d PDU
H6A H 0.2030 0.2994 0.2024 0.172 Uiso 0.50 1 d PR
N3 N 0.1225(4) 0.22178(19) 0.10658(15) 0.0580(17) Uani 0.50 1 d PDU
C7 C 0.1004(4) 0.1732(2) 0.15763(19) 0.046(2) Uani 0.50 1 d PDU
H7A H 0.1112 0.1880 0.2035 0.055 Uiso 0.50 1 d PR
N2 N 0.0621(4) 0.10472(19) 0.13619(14) 0.0408(15) Uani 0.50 1 d PDU
N1 N 0.05375(8) 0.10749(17) 0.06792(12) 0.0352(8) Uani 1 2 d SDU
C8 C 0.0972(6) 0.1769(2) 0.05158(18) 0.052(2) Uani 0.50 1 d PDU
H8A H 0.1124 0.1940 0.0067 0.062 Uiso 0.50 1 d PR
N6 N 0.2460(5) 0.4647(2) 0.0011(2) 0.084(2) Uani 0.50 1 d PDU
C9 C 0.2489(5) 0.4377(4) -0.0628(3) 0.094(3) Uani 0.50 1 d PDU
H9A H 0.2422 0.3889 -0.0729 0.113 Uiso 0.50 1 d PR
N5 N 0.2708(3) 0.4921(3) -0.1067(2) 0.081(2) Uani 0.50 1 d PDU
N4 N 0.27891(10) 0.5578(2) -0.06736(17) 0.0625(12) Uani 1 2 d SDU
C10 C 0.26801(12) 0.5360(2) -0.00904(19) 0.0669(15) Uani 1 2 d SDU
H10A H 0.2654 0.5672 0.0260 0.080 Uiso 0.50 1 d PR

loop_
_atom_site_aniso_label
_atom_site_aniso_U_11
_atom_site_aniso_U_22
_atom_site_aniso_U_33
_atom_site_aniso_U_23
_atom_site_aniso_U_13
_atom_site_aniso_U_12
Cd1 0.02274(19) 0.02274(19) 0.0186(2) 0.000 0.000 0.01137(10)
Cd2 0.02051(15) 0.02051(15) 0.01919(16) 0.000 0.000 0.01026(7)
C1 0.165(4) 0.022(2) 0.0285(17) 0.0019(17) -0.006(3) 0.008(3)
C2 0.146(4) 0.0221(19) 0.0318(16) 0.0055(15) -0.006(4) 0.034(3)
C3 0.177(4) 0.026(2) 0.038(2) 0.0094(18) -0.005(3) 0.017(3)
C4 0.233(5) 0.032(3) 0.048(3) 0.002(3) -0.021(4) -0.004(4)
C5 0.260(5) 0.033(3) 0.050(3) 0.004(3) -0.041(4) -0.018(4)
C6 0.233(6) 0.037(3) 0.048(3) 0.004(3) -0.033(4) -0.017(4)
N3 0.108(3) 0.0174(16) 0.0265(14) 0.0025(12) -0.001(2) 0.014(2)
C7 0.076(4) 0.0192(19) 0.0249(15) 0.0060(14) 0.001(2) 0.012(2)
N2 0.061(3) 0.0253(16) 0.0193(12) 0.0035(12) 0.000(2) 0.009(2)
N1 0.0520(16) 0.0204(16) 0.0227(12) 0.0015(11) 0.0007(5) 0.0102(8)
C8 0.081(4) 0.026(2) 0.0230(15) -0.0007(15) -0.003(3) 0.008(3)
N6 0.146(4) 0.0241(19) 0.0504(19) 0.0168(16) -0.005(3) 0.018(3)
C9 0.150(5) 0.040(3) 0.056(3) 0.010(2) 0.013(3) 0.020(3)
N5 0.136(5) 0.034(2) 0.051(2) 0.0024(19) 0.011(3) 0.026(3)
N4 0.091(2) 0.0295(19) 0.0465(17) 0.0125(15) 0.0063(7) 0.0148(10)
C10 0.117(3) 0.022(2) 0.0307(17) 0.0013(15) 0.0007(8) 0.0110(10)

loop_
_atom_type_symbol
_atom_type_description
_atom_type_scat_dispersion_real
_atom_type_scat_dispersion_imag
_atom_type_scat_source
C C 0.0033 0.0016 'International Tables Vol C Tables 4.2.6.8 and 6.1.1.4'
H H 0.0000 0.0000 'International Tables Vol C Tables 4.2.6.8 and 6.1.1.4'
Cd Cd -0.8075 1.2024 'International Tables Vol C Tables 4.2.6.8 and 6.1.1.4'
N N 0.0061 0.0033 'International Tables Vol C Tables 4.2.6.8 and 6.1.1.4'
O O 0.0106 0.0060 'International Tables Vol C Tables 4.2.6.8 and 6.1.1.4'

loop_
_geom_angle_atom_site_label_1
_geom_angle_atom_site_label_2
_geom_angle_atom_site_label_3
_geom_angle
_geom_angle_site_symmetry_1
_geom_angle_site_symmetry_3
N1 Cd1 N1 180.00(10) . 19
N1 Cd1 N1 89.50(9) . 3
N1 Cd1 N1 90.50(9) 19 3
N1 Cd1 N1 89.50(9) . 2
N1 Cd1 N1 90.50(9) 19 2
N1 Cd1 N1 89.50(9) 3 2
N1 Cd1 N1 90.50(9) . 21
N1 Cd1 N1 89.50(9) 19 21
N1 Cd1 N1 180.00(15) 3 21
N1 Cd1 N1 90.50(9) 2 21
N1 Cd1 N1 90.50(9) . 20
N1 Cd1 N1 89.50(9) 19 20
N1 Cd1 N1 90.50(9) 3 20
N1 Cd1 N1 180.00(15) 2 20
N1 Cd1 N1 89.50(9) 21 20
N4 Cd2 N4 94.20(12) 8 7_445
N4 Cd2 N4 94.19(12) 8 9_455
N4 Cd2 N4 94.19(12) 7_445 9_455
N4 Cd2 N2 173.26(16) 8 22
N4 Cd2 N2 85.34(16) 7_445 22
N4 Cd2 N2 92.54(16) 9_455 22
N4 Cd2 N2 173.26(17) 8 2
N4 Cd2 N2 92.54(16) 7_445 2
N4 Cd2 N2 85.34(16) 9_455 2
N2 Cd2 N2 9.8(4) 22 2
N4 Cd2 N2 92.54(16) 8 3
N4 Cd2 N2 85.35(16) 7_445 3
N4 Cd2 N2 173.26(16) 9_455 3
N2 Cd2 N2 80.7(3) 22 3
N2 Cd2 N2 87.96(11) 2 3
N4 Cd2 N2 85.34(16) 8 .
N4 Cd2 N2 173.26(16) 7_445 .
N4 Cd2 N2 92.54(16) 9_455 .
N2 Cd2 N2 94.3(3) 22 .
N2 Cd2 N2 87.96(11) 2 .
N2 Cd2 N2 87.96(11) 3 .
N4 Cd2 N2 85.35(16) 8 23
N4 Cd2 N2 92.54(16) 7_445 23
N4 Cd2 N2 173.26(16) 9_455 23
N2 Cd2 N2 87.96(11) 22 23
N2 Cd2 N2 94.3(3) 2 23
N2 Cd2 N2 9.8(4) 3 23
N2 Cd2 N2 80.7(3) . 23
N4 Cd2 N2 92.54(16) 8 24
N4 Cd2 N2 173.26(16) 7_445 24
N4 Cd2 N2 85.34(16) 9_455 24
N2 Cd2 N2 87.96(11) 22 24
N2 Cd2 N2 80.7(3) 2 24
N2 Cd2 N2 94.3(3) 3 24
N2 Cd2 N2 9.8(4) . 24
N2 Cd2 N2 87.96(11) 23 24
C1 C1 C6 108.2(7) 24 .
C1 C1 C2 79.9(5) 24 .
C6 C1 C2 121.5(5) . .
C1 C1 C2 71.3(6) 24 24
C6 C1 C2 123.4(5) . 24
C2 C1 C2 8.6(9) . 24
C1 C1 N3 85.6(5) 24 .
C6 C1 N3 118.9(5) . .
C2 C1 N3 119.4(4) . .
C2 C1 N3 117.4(5) 24 .
C1 C1 N3 67.6(5) 24 24
C6 C1 N3 123.0(4) . 24
C2 C1 N3 113.6(5) . 24
C2 C1 N3 109.1(6) 24 24
N3 C1 N3 18.0(6) . 24
C1 C1 C6 48.7(5) 24 24
C6 C1 C6 59.5(9) . 24
C2 C1 C6 104.7(6) . 24
C2 C1 C6 98.3(7) 24 24
N3 C1 C6 108.2(6) . 24
N3 C1 C6 94.9(6) 24 24
C2 C2 C1 100.1(5) 24 .
C2 C2 C3 101.8(6) 24 .
C1 C2 C3 117.8(5) . .
C2 C2 C1 71.3(6) 24 24
C1 C2 C1 28.8(8) . 24
C3 C2 C1 123.3(4) . 24
C2 C2 C3 69.7(6) 24 24
C1 C2 C3 122.8(4) . 24
C3 C2 C3 32.1(8) . 24
C1 C2 C3 110.6(7) 24 24
C2 C2 H2A 64.3 24 .
C1 C2 H2A 121.1 . .
C3 C2 H2A 120.9 . .
C1 C2 H2A 106.5 24 .
C3 C2 H2A 104.9 24 .
C3 C3 C2 78.2(6) 24 .
C3 C3 C4 112.6(6) 24 .
C2 C3 C4 122.8(5) . .
C3 C3 N6 85.5(5) 24 .
C2 C3 N6 118.5(5) . .
C4 C3 N6 118.3(5) . .
C3 C3 C2 69.7(6) 24 24
C2 C3 C2 8.5(9) . 24
C4 C3 C2 125.2(5) . 24
N6 C3 C2 116.5(5) . 24
C3 C3 N6 64.8(5) 24 24
C2 C3 N6 111.1(5) . 24
C4 C3 N6 124.5(5) . 24
N6 C3 N6 20.8(7) . 24
C2 C3 N6 106.3(6) 24 24
C3 C3 C4 44.4(4) 24 24
C2 C3 C4 101.8(6) . 24
C4 C3 C4 68.2(9) . 24
N6 C3 C4 106.3(6) . 24
C2 C3 C4 95.1(7) 24 24
N6 C3 C4 90.0(6) 24 24
C5 C4 C3 116.5(7) . .
C5 C4 C3 113.5(7) . 24
C3 C4 C3 23.0(6) . 24
C5 C4 C4 98.3(8) . 24
C3 C4 C4 67.4(6) . 24
C3 C4 C4 44.4(4) 24 24
C5 C4 H4A 122.0 . .
C3 C4 H4A 121.0 . .
C3 C4 H4A 122.2 24 .
C4 C4 H4A 109.5 24 .
C4 C5 C6 121.0(7) . .
C4 C5 H5A 118.4 . .
C6 C5 H5A 119.6 . .
C1 C6 C5 120.0(6) . .
C1 C6 C6 71.8(7) . 24
C5 C6 C6 104.8(8) . 24
C1 C6 C1 23.1(7) . 24
C5 C6 C1 120.1(7) . 24
C6 C6 C1 48.7(5) 24 24
C1 C6 H6A 119.1 . .
C5 C6 H6A 117.9 . .
C6 C6 H6A 110.1 24 .
C1 C6 H6A 121.7 24 .
N3 N3 C7 91.9(5) 24 .
N3 N3 C8 87.6(6) 24 .
C7 N3 C8 104.3(3) . .
N3 N3 C1 94.4(5) 24 .
C7 N3 C1 125.9(3) . .
C8 N3 C1 129.5(3) . .
N3 N3 C8 73.0(6) 24 24
C7 N3 C8 104.2(3) . 24
C8 N3 C8 14.6(10) . 24
C1 N3 C8 128.9(4) . 24
N3 N3 C7 68.8(4) 24 24
C7 N3 C7 23.1(6) . 24
C8 N3 C7 102.4(4) . 24
C1 N3 C7 125.3(4) . 24
C8 N3 C7 96.6(4) 24 24
N3 N3 C1 67.6(5) 24 24
C7 N3 C1 124.0(4) . 24
C8 N3 C1 124.8(5) . 24
C1 N3 C1 26.8(7) . 24
C8 N3 C1 116.8(6) 24 24
C7 N3 C1 111.9(5) 24 24
C7 C7 N2 86.3(5) 24 .
C7 C7 N3 88.1(5) 24 .
N2 C7 N3 110.3(3) . .
C7 C7 N2 69.5(4) 24 24
N2 C7 N2 16.8(6) . 24
N3 C7 N2 108.4(4) . 24
C7 C7 N3 68.8(4) 24 24
N2 C7 N3 107.6(4) . 24
N3 C7 N3 19.3(7) . 24
N2 C7 N3 100.3(4) 24 24
C7 C7 H7A 94.2 24 .
N2 C7 H7A 125.6 . .
N3 C7 H7A 124.2 . .
N2 C7 H7A 124.6 24 .
N3 C7 H7A 123.2 24 .
N2 N2 C7 93.7(4) 24 .
N2 N2 C7 69.5(4) 24 24
C7 N2 C7 24.1(6) . 24
N2 N2 N1 81.7(3) 24 .
C7 N2 N1 107.8(3) . .
C7 N2 N1 103.2(4) 24 .
N2 N2 Cd2 85.09(19) 24 .
C7 N2 Cd2 123.8(2) . .
C7 N2 Cd2 119.1(3) 24 .
N1 N2 Cd2 127.4(2) . .
C8 N1 C8 16.0(11) 24 .
C8 N1 N2 105.4(3) 24 24
C8 N1 N2 107.8(3) . 24
C8 N1 N2 107.8(3) 24 .
C8 N1 N2 105.4(3) . .
N2 N1 N2 16.5(6) 24 .
C8 N1 Cd1 129.0(2) 24 .
C8 N1 Cd1 129.0(2) . .
N2 N1 Cd1 123.2(2) 24 .
N2 N1 Cd1 123.2(2) . .
C8 C8 N1 82.0(5) 24 .
C8 C8 N3 92.4(6) 24 .
N1 C8 N3 110.9(3) . .
C8 C8 N3 73.0(6) 24 24
N1 C8 N3 107.2(4) . 24
N3 C8 N3 19.4(7) . 24
C8 C8 H8A 98.1 24 .
N1 C8 H8A 124.1 . .
N3 C8 H8A 124.8 . .
N3 C8 H8A 126.4 24 .
N6 N6 C10 77.7(4) 24 .
N6 N6 C9 103.8(5) 24 .
C10 N6 C9 103.6(4) . .
N6 N6 C3 94.5(5) 24 .
C10 N6 C3 132.7(5) . .
C9 N6 C3 123.4(5) . .
N6 N6 C3 64.8(5) 24 24
C10 N6 C3 120.6(6) . 24
C9 N6 C3 128.1(4) . 24
C3 N6 C3 29.7(7) . 24
N6 N6 C9 56.9(4) 24 24
C10 N6 C9 92.5(5) . 24
C9 N6 C9 46.8(7) . 24
C3 N6 C9 122.2(5) . 24
C3 N6 C9 102.3(6) 24 24
C9 C9 N5 85.3(5) 24 .
C9 C9 N6 76.2(5) 24 .
N5 C9 N6 110.1(6) . .
C9 C9 N6 56.9(4) 24 24
N5 C9 N6 105.6(6) . 24
N6 C9 N6 19.3(7) . 24
C9 C9 N5 49.4(3) 24 24
N5 C9 N5 35.9(5) . 24
N6 C9 N5 97.0(6) . 24
N6 C9 N5 83.3(5) 24 24
C9 C9 H9A 112.3 24 .
N5 C9 H9A 123.4 . .
N6 C9 H9A 126.1 . .
N6 C9 H9A 129.6 24 .
N5 C9 H9A 129.9 24 .
N5 N5 C9 94.7(5) 24 .
N5 N5 N4 70.2(3) 24 .
C9 N5 N4 104.1(5) . .
N5 N5 C9 49.4(3) 24 24
C9 N5 C9 45.3(7) . 24
N4 N5 C9 86.8(4) . 24
C10 N4 N5 105.0(3) . .
C10 N4 N5 105.0(3) . 24
N5 N4 N5 39.6(5) . 24
C10 N4 Cd2 140.5(3) . 13_554
N5 N4 Cd2 112.1(2) . 13_554
N5 N4 Cd2 112.1(2) 24 13_554
N4 C10 N6 116.8(4) . 24
N4 C10 N6 116.8(4) . .
N6 C10 N6 24.6(8) 24 .
N4 C10 H10A 120.7 . .
N6 C10 H10A 110.8 24 .
N6 C10 H10A 121.3 . .

loop_
_geom_bond_atom_site_label_1
_geom_bond_atom_site_label_2
_geom_bond_distance
_geom_bond_site_symmetry_2
Cd1 N1 2.350(3) .
Cd1 N1 2.350(3) 19
Cd1 N1 2.350(3) 3
Cd1 N1 2.350(3) 2
Cd1 N1 2.350(3) 21
Cd1 N1 2.350(3) 20
Cd2 N4 2.288(3) 8
Cd2 N4 2.288(3) 7_445
Cd2 N4 2.288(3) 9_455
Cd2 N2 2.335(3) 22
Cd2 N2 2.335(3) 2
Cd2 N2 2.335(3) 3
Cd2 N2 2.335(3) .
Cd2 N2 2.335(3) 23
Cd2 N2 2.335(3) 24
C1 C1 0.70(2) 24
C1 C6 1.329(8) .
C1 C2 1.367(6) .
C1 C2 1.421(8) 24
C1 N3 1.424(6) .
C1 N3 1.536(7) 24
C1 C6 1.681(12) 24
C2 C2 0.22(2) 24
C2 C3 1.381(7) .
C2 C1 1.421(8) 24
C2 C3 1.441(8) 24
C2 H2A 0.9638 .
C3 C3 0.78(2) 24
C3 C4 1.397(10) .
C3 N6 1.427(6) .
C3 C2 1.441(8) 24
C3 N6 1.573(8) 24
C3 C4 1.844(13) 24
C4 C5 1.361(11) .
C4 C3 1.844(13) 24
C4 C4 1.85(3) 24
C4 H4A 0.9643 .
C5 C6 1.405(10) .
C5 H5A 0.9637 .
C6 C6 1.53(3) 24
C6 C1 1.681(12) 24
C6 H6A 0.9639 .
N3 N3 0.475(17) 24
N3 C7 1.343(5) .
N3 C8 1.367(5) .
N3 C8 1.428(7) 24
N3 C7 1.440(6) 24
N3 C1 1.536(7) 24
C7 C7 0.565(15) 24
C7 N2 1.295(5) .
C7 N2 1.380(6) 24
C7 N3 1.440(6) 24
C7 H7A 0.9635 .
N2 N2 0.400(15) 24
N2 C7 1.380(6) 24
N2 N1 1.391(4) .
N1 C8 1.290(5) 24
N1 C8 1.290(5) .
N1 N2 1.391(4) 24
C8 C8 0.36(2) 24
C8 N3 1.428(7) 24
C8 H8A 0.9636 .
N6 N6 0.559(19) 24
N6 C10 1.314(6) .
N6 C9 1.415(9) .
N6 C3 1.573(8) 24
N6 C9 1.641(10) 24
C9 C9 1.23(2) 24
C9 N5 1.315(8) .
C9 N6 1.641(10) 24
C9 N5 1.727(10) 24
C9 H9A 0.9643 .
N5 N5 1.017(14) 24
N5 N4 1.501(6) .
N5 C9 1.727(10) 24
N4 C10 1.237(5) .
N4 N5 1.501(6) 24
N4 Cd2 2.288(3) 13_554
C10 N6 1.314(6) 24
C10 H10A 0.9728 .

loop_
_platon_squeeze_void_nr
_platon_squeeze_void_average_x
_platon_squeeze_void_average_y
_platon_squeeze_void_average_z
_platon_squeeze_void_volume
_platon_squeeze_void_count_electrons
1 0.005 0.297 -0.008 2343.7 1.0
2 0.333 0.667 0.167 44.6 32.8
3 0.000 0.000 0.500 44.2 32.7
4 0.667 0.333 0.833 44.6 32.7
